data_7059315
loop_
_publ_author_name
'Pham, Chien Thang'
'Roca Jungfer, Maximilian'
'Abram, Ulrich'

_publ_section_title
;
 Indium(iii) {2}-metallacryptates assembled from
 2,6-dipicolinoyl-bis(N,N-diethylthiourea)
;
_journal_issue 9
_journal_name_full 'New Journal of Chemistry'
_journal_page_first 3672
_journal_page_last 3680
_journal_paper_doi 10.1039/C9NJ06420F
_journal_volume 44
_journal_year 2020
_chemical_formula_moiety 'C51 H69 In2 N15 O6 S6, H4 N, F6 P, C7 H8'
_chemical_formula_sum 'C58 H81 F6 In2 N16 O6 P S6'
_chemical_formula_weight 1665.35
_space_group_crystal_system monoclinic
_space_group_IT_number 14
_space_group_name_Hall '-P 2ybc'
_space_group_name_H-M_alt 'P 1 21/c 1'
_atom_sites_solution_hydrogens mixed
_atom_sites_solution_primary dual
_audit_creation_date 2020-01-29
_audit_creation_method
;
Olex2 1.2
(compiled 2018.05.29 svn.r3508 for OlexSys, GUI svn.r5506)
;
_audit_update_record
;
2020-02-04 deposited with the CCDC.	2020-02-07 downloaded from the CCDC.
;
_cell_angle_alpha 90
_cell_angle_beta 113.960(10)
_cell_angle_gamma 90
_cell_formula_units_Z 4
_cell_length_a 19.6320(10)
_cell_length_b 22.5450(10)
_cell_length_c 18.1070(10)
_cell_measurement_reflns_used 27011
_cell_measurement_temperature 200(2)
_cell_measurement_theta_max 29.51
_cell_measurement_theta_min 3.36
_cell_volume 7323.6(9)
_computing_cell_refinement 'STOE X-AREA'
_computing_data_collection 'STOE X-AREA'
_computing_data_reduction 'STOE X-RED'
_computing_molecular_graphics 'Olex2 (Dolomanov et al., 2009)'
_computing_publication_material 'Olex2 (Dolomanov et al., 2009)'
_computing_structure_refinement 'ShelXL (Sheldrick, 2015)'
_computing_structure_solution 'ShelXT (Sheldrick, 2015)'
_diffrn_ambient_temperature 200(2)
_diffrn_detector_area_resol_mean 6.67
_diffrn_measured_fraction_theta_full 0.996
_diffrn_measured_fraction_theta_max 0.996
_diffrn_measurement_device_type 'STOE IPDS 2T'
_diffrn_measurement_method 'rotation method'
_diffrn_radiation_type MoK\a
_diffrn_radiation_wavelength 0.71073
_diffrn_reflns_av_R_equivalents 0.0551
_diffrn_reflns_av_unetI/netI 0.0734
_diffrn_reflns_Laue_measured_fraction_full 0.996
_diffrn_reflns_Laue_measured_fraction_max 0.996
_diffrn_reflns_limit_h_max 24
_diffrn_reflns_limit_h_min -24
_diffrn_reflns_limit_k_max 27
_diffrn_reflns_limit_k_min -26
_diffrn_reflns_limit_l_max 17
_diffrn_reflns_limit_l_min -22
_diffrn_reflns_number 39891
_diffrn_reflns_point_group_measured_fraction_full 0.996
_diffrn_reflns_point_group_measured_fraction_max 0.996
_diffrn_reflns_theta_full 25.242
_diffrn_reflns_theta_max 25.750
_diffrn_reflns_theta_min 3.360
_exptl_absorpt_coefficient_mu 0.896
_exptl_absorpt_correction_type none
_exptl_crystal_colour colorless
_exptl_crystal_density_diffrn 1.510
_exptl_crystal_description block
_exptl_crystal_F_000 3408
_exptl_crystal_recrystallization_method 'Re-crystallisation from solvent: CH2Cl2/MeOH/toluene'
_exptl_crystal_size_max 0.25
_exptl_crystal_size_mid 0.20
_exptl_crystal_size_min 0.17
_refine_diff_density_max 0.637
_refine_diff_density_min -0.463
_refine_diff_density_rms 0.062
_refine_ls_extinction_coef 0.00055(4)
_refine_ls_extinction_expression Fc^*^=kFc[1+0.001xFc^2^\l^3^/sin(2\q)]^-1/4^
_refine_ls_extinction_method 'SHELXL-2018/3 (Sheldrick 2018)'
_refine_ls_goodness_of_fit_ref 0.850
_refine_ls_hydrogen_treatment mixed
_refine_ls_matrix_type full
_refine_ls_number_parameters 1001
_refine_ls_number_reflns 13967
_refine_ls_number_restraints 254
_refine_ls_restrained_S_all 0.854
_refine_ls_R_factor_all 0.0729
_refine_ls_R_factor_gt 0.0344
_refine_ls_shift/su_max 0.002
_refine_ls_shift/su_mean 0.000
_refine_ls_structure_factor_coef Fsqd
_refine_ls_weighting_details 'w=1/[\s^2^(Fo^2^)+(0.0260P)^2^] where P=(Fo^2^+2Fc^2^)/3'
_refine_ls_weighting_scheme calc
_refine_ls_wR_factor_gt 0.0591
_refine_ls_wR_factor_ref 0.0650
_reflns_Friedel_coverage 0.000
_reflns_number_gt 8789
_reflns_number_total 13967
_reflns_threshold_expression 'I > 2\s(I)'
_cod_data_source_file c9nj06420f2.cif
_cod_data_source_block NH4InL
_cod_depositor_comments
;Adding full bibliography for 7059312--7059315.cif.

 Adding full bibliography for 7059312--7059315.cif.
;
_cod_original_cell_volume 7323.6(8)
_cod_database_code 7059315
_shelx_shelxl_version_number 2018/3
_shelx_space_group_comment
;
The symmetry employed for this shelxl refinement is uniquely defined
by the following loop, which should always be used as a source of
symmetry information in preference to the above space-group names.
They are only intended as comments.
;
_olex2_refinement_description
;
1. Fixed Uiso
 At 1.2 times of:
  All C(H) groups, All C(H,H) groups
 At 1.5 times of:
  All C(H,H,H) groups, All N(H,H,H,H) groups
2. Restrained distances
 F1-F6
 2.2 with sigma of 0.02
 F4-F2
 2.2 with sigma of 0.02
 F4-F5 \\sim F4A-F5A
 with sigma of 0.04
 F3-F6 \\sim F3A-F6A
 with sigma of 0.04
 F4-F2 \\sim F4A-F2A
 with sigma of 0.04
 F5-F2 \\sim F5A-F2A
 with sigma of 0.04
 F3-F5 \\sim F3A-F5A
 with sigma of 0.04
 F3-F2 \\sim F3A-F2A
 with sigma of 0.04
 F4-F6 \\sim F4A-F6A
 with sigma of 0.04
 F5-F6 \\sim F5A-F6A
 with sigma of 0.04
 F1-F3 \\sim F1A-F3A
 with sigma of 0.04
 F6-F2 \\sim F6A-F2A
 with sigma of 0.04
 F1-F4 \\sim F1A-F4A
 with sigma of 0.04
 F1-F5 \\sim F1A-F5A
 with sigma of 0.04
 F1-F6 \\sim F1A-F6A
 with sigma of 0.04
 F1-F2 \\sim F1A-F2A
 with sigma of 0.04
 F3-F4 \\sim F3A-F4A
 with sigma of 0.04
 C2_1-C6_1 \\sim C2_1-C4_1 \\sim C7_1-C5_1 \\sim C3_1-C7_1 \\sim C4_1-C6_1
\\sim C3_1-C5_1
 C2_2-C6_2 \\sim C2_2-C4_2 \\sim C7_2-C5_2 \\sim C3_2-C7_2 \\sim C4_2-C6_2
\\sim C3_2-C5_2
 with sigma of 0.04
 C2_1-C3_1 \\sim C3_1-C4_1 \\sim C4_1-C5_1 \\sim C5_1-C6_1 \\sim C6_1-C7_1
\\sim C7_1-C2_1
 C2_2-C3_2 \\sim C3_2-C4_2 \\sim C4_2-C5_2 \\sim C5_2-C6_2 \\sim C6_2-C7_2
\\sim C7_2-C2_2
 with sigma of 0.02
 C1_1-C2_1
 C1_2-C2_2
 with sigma of 0.02
 C1_1-C7_1 \\sim C1_1-C3_1
 C1_2-C7_2 \\sim C1_2-C3_2
 with sigma of 0.04
3. Restrained planarity
 C1_1, C2_1, C3_1, C4_1, C5_1, C6_1, C7_1
 C1_2, C2_2, C3_2, C4_2, C5_2, C6_2, C7_2
 with sigma of 0.1
4. Rigid body (RIGU) restrains
 C1_1, C2_1, C3_1, C4_1, C5_1, C6_1, C7_1
 with sigma for 1-2 distances of 0.004 and sigma for 1-3 distances of 0.004
 C1_2, C2_2, C3_2, C4_2, C5_2, C6_2, C7_2
 with sigma for 1-2 distances of 0.004 and sigma for 1-3 distances of 0.004
5. Others
 Sof(C52B)=Sof(H52C)=Sof(H52D)=Sof(C53B)=Sof(H53D)=Sof(H53E)=Sof(H53F)=Sof(C1)=
 Sof(H1A)=Sof(H1B)=Sof(H1C)=Sof(C2)=Sof(C3)=Sof(H3)=Sof(C4)=Sof(H4)=Sof(C5)=
 Sof(H5)=Sof(C6)=Sof(H6)=Sof(C7)=Sof(H7)=1-FVAR(1)
 Sof(C52A)=Sof(H52A)=Sof(H52B)=Sof(C53A)=Sof(H53A)=Sof(H53B)=Sof(H53C)=Sof(C1)=
 Sof(H1A)=Sof(H1B)=Sof(H1C)=Sof(C2)=Sof(C3)=Sof(H3)=Sof(C4)=Sof(H4)=Sof(C5)=
 Sof(H5)=Sof(C6)=Sof(H6)=Sof(C7)=Sof(H7)=FVAR(1)
 Fixed Sof: F1(0.5) F3(0.5) F4(0.5) F5(0.5) F6(0.5) F2(0.5) F5A(0.5) F6A(0.5)
 F3A(0.5) F2A(0.5) F4A(0.5) F1A(0.5)
6.a Riding coordinates:
 N(HB,HC)
6.b Secondary CH2 refined with riding coordinates:
 C12(H12A,H12B), C14(H14A,H14B), C22(H22A,H22B), C24(H24A,H24B), C42(H42A,
 H42B), C44(H44A,H44B), C54(H54A,H54B), C74(H74A,H74B), C72(H72A,H72B),
 C82(H82A,H82B), C84(H84A,H84B), C52A(H52A,H52B), C52B(H52C,H52D)
6.c Me refined with riding coordinates:
 C13(H13A,H13B,H13C), C15(H15A,H15B,H15C), C23(H23A,H23B,H23C), C25(H25A,H25B,
 H25C), C43(H43A,H43B,H43C), C45(H45A,H45B,H45C), C55(H55A,H55B,H55C), C75(H75A,
 H75B,H75C), C73(H73A,H73B,H73C), C83(H83A,H83B,H83C), C85(H85A,H85B,H85C),
 C53A(H53A,H53B,H53C), C53B(H53D,H53E,H53F)
6.d Aromatic/amide H refined with riding coordinates:
 C03(H03), C04(H04), C05(H05), C33(H33), C34(H34), C35(H35), C63(H63),
 C64(H64), C65(H65), C3(H3), C4(H4), C5(H5), C6(H6), C7(H7), C3(H3), C4(H4),
 C5(H5), C6(H6), C7(H7)
6.e Idealised Me refined as rotating group:
 C1(H1A,H1B,H1C), C1(H1A,H1B,H1C)
;
_olex2_submission_special_instructions 'No special instructions were received'

loop_
_space_group_symop_operation_xyz
'x, y, z'
'-x, y+1/2, -z+1/2'
'-x, -y, -z'
'x, -y-1/2, z-1/2'

loop_
_atom_site_label
_atom_site_type_symbol
_atom_site_fract_x
_atom_site_fract_y
_atom_site_fract_z
_atom_site_U_iso_or_equiv
_atom_site_adp_type
_atom_site_occupancy
_atom_site_site_symmetry_order
_atom_site_calc_flag
_atom_site_refinement_flags_posn
_atom_site_refinement_flags_adp
_atom_site_refinement_flags_occupancy
_atom_site_disorder_assembly
_atom_site_disorder_group
In1 In 0.78242(2) 0.51447(2) 0.61416(2) 0.02818(7) Uani 1 1 d . . . . .
In2 In 1.19838(2) 0.51107(2) 0.84306(2) 0.02908(7) Uani 1 1 d . . . . .
N N 0.98968(15) 0.51430(13) 0.72818(18) 0.0291(5) Uani 1 1 d . . . . .
HB H 0.980237 0.486526 0.754362 0.044 Uiso 1 1 d R . . . .
HC H 1.003247 0.496606 0.694942 0.044 Uiso 1 1 d R . . . .
HD H 0.9444(19) 0.5368(16) 0.698(2) 0.044 Uiso 1 1 d R . . . .
HA H 1.0247(19) 0.5361(17) 0.749(2) 0.044 Uiso 1 1 d R . . . .
N01 N 0.98927(13) 0.64160(13) 0.75624(16) 0.0290(6) Uani 1 1 d . . . . .
C02 C 0.92308(16) 0.66540(15) 0.7444(2) 0.0289(8) Uani 1 1 d . . . . .
C03 C 0.91566(18) 0.71280(17) 0.7896(2) 0.0417(9) Uani 1 1 d . . . . .
H03 H 0.868814 0.727737 0.780716 0.050 Uiso 1 1 calc R . . . .
C04 C 0.9789(2) 0.73720(18) 0.8476(3) 0.0494(11) Uani 1 1 d . . . . .
H04 H 0.975384 0.769050 0.878563 0.059 Uiso 1 1 calc R . . . .
C05 C 1.04759(18) 0.71395(17) 0.8596(2) 0.0419(9) Uani 1 1 d . . . . .
H05 H 1.091036 0.730296 0.897956 0.050 Uiso 1 1 calc R . . . .
C06 C 1.05078(17) 0.66600(15) 0.8136(2) 0.0309(8) Uani 1 1 d . . . . .
O10 O 0.86155(10) 0.58953(10) 0.64706(14) 0.0308(5) Uani 1 1 d . . . . .
C10 C 0.85448(16) 0.63766(16) 0.6803(2) 0.0306(8) Uani 1 1 d . . . . .
N10 N 0.79309(13) 0.66830(13) 0.66290(17) 0.0338(7) Uani 1 1 d . . . . .
C11 C 0.72396(16) 0.64935(16) 0.6147(2) 0.0320(8) Uani 1 1 d . . . . .
S10 S 0.68712(4) 0.58325(4) 0.63231(6) 0.0376(2) Uani 1 1 d . . . . .
N11 N 0.68162(14) 0.68679(14) 0.55876(18) 0.0391(7) Uani 1 1 d . . . . .
C12 C 0.60387(19) 0.6740(2) 0.5036(2) 0.0541(11) Uani 1 1 d . . . . .
H12A H 0.596130 0.631377 0.499788 0.065 Uiso 1 1 calc R . . . .
H12B H 0.594677 0.688719 0.450033 0.065 Uiso 1 1 calc R . . . .
C13 C 0.5496(2) 0.7023(3) 0.5325(3) 0.0875(18) Uani 1 1 d . . . . .
H13A H 0.499597 0.693159 0.495437 0.131 Uiso 1 1 calc R . . . .
H13B H 0.558069 0.687202 0.585093 0.131 Uiso 1 1 calc R . . . .
H13C H 0.556617 0.744483 0.535390 0.131 Uiso 1 1 calc R . . . .
C14 C 0.7123(2) 0.74389(18) 0.5471(3) 0.0524(11) Uani 1 1 d . . . . .
H14A H 0.746365 0.758925 0.599257 0.063 Uiso 1 1 calc R . . . .
H14B H 0.671960 0.772231 0.524238 0.063 Uiso 1 1 calc R . . . .
C15 C 0.7526(3) 0.7390(3) 0.4928(3) 0.0828(16) Uani 1 1 d . . . . .
H15A H 0.771497 0.777277 0.487162 0.124 Uiso 1 1 calc R . . . .
H15B H 0.793361 0.711682 0.515663 0.124 Uiso 1 1 calc R . . . .
H15C H 0.718951 0.724989 0.440639 0.124 Uiso 1 1 calc R . . . .
O20 O 1.12467(11) 0.58849(10) 0.79307(14) 0.0319(5) Uani 1 1 d . . . . .
C20 C 1.12510(17) 0.63633(16) 0.8303(2) 0.0308(8) Uani 1 1 d . . . . .
N20 N 1.18286(14) 0.66563(13) 0.88134(18) 0.0376(7) Uani 1 1 d . . . . .
C21 C 1.25247(17) 0.64350(17) 0.9199(2) 0.0371(9) Uani 1 1 d . . . . .
S20 S 1.27091(5) 0.57423(5) 0.96594(6) 0.0430(2) Uani 1 1 d . . . . .
N21 N 1.30820(14) 0.68111(15) 0.9308(2) 0.0457(8) Uani 1 1 d . . . . .
C22 C 1.3878(2) 0.6664(2) 0.9802(3) 0.0661(14) Uani 1 1 d . . . . .
H22A H 1.413149 0.701616 1.009234 0.079 Uiso 1 1 calc R . . . .
H22B H 1.390443 0.636530 1.019746 0.079 Uiso 1 1 calc R . . . .
C23 C 1.4267(3) 0.6444(3) 0.9312(4) 0.104(2) Uani 1 1 d . . . . .
H23A H 1.477606 0.635646 0.965803 0.157 Uiso 1 1 calc R . . . .
H23B H 1.402590 0.609062 0.903178 0.157 Uiso 1 1 calc R . . . .
H23C H 1.425298 0.674156 0.892665 0.157 Uiso 1 1 calc R . . . .
C24 C 1.2920(2) 0.7401(2) 0.8922(3) 0.0608(13) Uani 1 1 d . . . . .
H24A H 1.333279 0.766564 0.920893 0.073 Uiso 1 1 calc R . . . .
H24B H 1.247868 0.756206 0.896476 0.073 Uiso 1 1 calc R . . . .
C25 C 1.2795(3) 0.7378(3) 0.8048(4) 0.0919(18) Uani 1 1 d . . . . .
H25A H 1.269175 0.776921 0.782154 0.138 Uiso 1 1 calc R . . . .
H25B H 1.323408 0.722589 0.800376 0.138 Uiso 1 1 calc R . . . .
H25C H 1.238030 0.712235 0.775968 0.138 Uiso 1 1 calc R . . . .
N31 N 1.00512(13) 0.44652(13) 0.59311(16) 0.0301(7) Uani 1 1 d . . . . .
C32 C 0.94566(17) 0.43639(15) 0.5235(2) 0.0298(8) Uani 1 1 d . . . . .
C33 C 0.95167(18) 0.41475(17) 0.4546(2) 0.0381(9) Uani 1 1 d . . . . .
H33 H 0.909316 0.408063 0.407497 0.046 Uiso 1 1 calc R . . . .
C34 C 1.02191(19) 0.40334(17) 0.4573(2) 0.0417(9) Uani 1 1 d . . . . .
H34 H 1.027551 0.389409 0.411809 0.050 Uiso 1 1 calc R . . . .
C35 C 1.08378(18) 0.41296(17) 0.5289(2) 0.0362(9) Uani 1 1 d . . . . .
H35 H 1.131488 0.405003 0.532396 0.043 Uiso 1 1 calc R . . . .
C36 C 1.07318(17) 0.43459(15) 0.5948(2) 0.0300(8) Uani 1 1 d . . . . .
O40 O 0.87111(10) 0.47202(11) 0.58951(13) 0.0333(6) Uani 1 1 d . . . . .
C40 C 0.87041(17) 0.45218(16) 0.5234(2) 0.0298(8) Uani 1 1 d . . . . .
N40 N 0.81362(14) 0.44026(14) 0.45650(17) 0.0353(7) Uani 1 1 d . . . . .
C41 C 0.74204(17) 0.45697(17) 0.43746(19) 0.0332(8) Uani 1 1 d . . . . .
S40 S 0.71671(4) 0.52618(4) 0.46156(5) 0.0379(2) Uani 1 1 d . . . . .
N41 N 0.69027(14) 0.41933(15) 0.39225(17) 0.0411(8) Uani 1 1 d . . . . .
C42 C 0.60942(18) 0.4332(2) 0.3575(2) 0.0511(11) Uani 1 1 d . . . . .
H42A H 0.586713 0.417766 0.302890 0.061 Uiso 1 1 calc R . . . .
H42B H 0.603020 0.475970 0.354563 0.061 Uiso 1 1 calc R . . . .
C43 C 0.5701(2) 0.4080(2) 0.4056(3) 0.0679(14) Uani 1 1 d . . . . .
H43A H 0.518266 0.418275 0.380548 0.102 Uiso 1 1 calc R . . . .
H43B H 0.575281 0.365607 0.407732 0.102 Uiso 1 1 calc R . . . .
H43C H 0.591592 0.423824 0.459416 0.102 Uiso 1 1 calc R . . . .
C44 C 0.7118(2) 0.3618(2) 0.3694(3) 0.0530(11) Uani 1 1 d . . . . .
H44A H 0.752740 0.367942 0.353349 0.064 Uiso 1 1 calc R . . . .
H44B H 0.670017 0.346155 0.323076 0.064 Uiso 1 1 calc R . . . .
C45 C 0.7348(3) 0.3168(2) 0.4367(3) 0.0735(14) Uani 1 1 d . . . . .
H45A H 0.748149 0.280328 0.418579 0.110 Uiso 1 1 calc R . . . .
H45B H 0.776855 0.331558 0.482387 0.110 Uiso 1 1 calc R . . . .
H45C H 0.694107 0.309764 0.452104 0.110 Uiso 1 1 calc R . . . .
O50 O 1.12309(11) 0.47263(11) 0.72792(13) 0.0360(6) Uani 1 1 d . . . . .
C50 C 1.13814(17) 0.44950(16) 0.6728(2) 0.0299(8) Uani 1 1 d . . . . .
N50 N 1.20359(14) 0.43394(14) 0.67570(17) 0.0362(7) Uani 1 1 d . . . . .
C51 C 1.26986(18) 0.45211(17) 0.7308(2) 0.0367(9) Uani 1 1 d . . . . .
S50 S 1.28751(5) 0.52265(5) 0.77484(6) 0.0427(2) Uani 1 1 d . . . . .
N51 N 1.32548(15) 0.41470(17) 0.7444(2) 0.0544(10) Uani 1 1 d . . . . .
C54 C 1.3108(2) 0.3560(2) 0.7061(3) 0.0610(13) Uani 1 1 d . . . . .
H54A H 1.357055 0.340044 0.707182 0.073 Uiso 1 1 calc R . . . .
H54B H 1.276565 0.360463 0.649891 0.073 Uiso 1 1 calc R . . . .
C55 C 1.2781(3) 0.3122(2) 0.7463(4) 0.0890(17) Uani 1 1 d . . . . .
H55A H 1.269858 0.274860 0.718427 0.133 Uiso 1 1 calc R . . . .
H55B H 1.312164 0.306715 0.801597 0.133 Uiso 1 1 calc R . . . .
H55C H 1.231609 0.327150 0.744260 0.133 Uiso 1 1 calc R . . . .
N61 N 0.97320(13) 0.45920(12) 0.87118(15) 0.0261(6) Uani 1 1 d . . . . .
C62 C 0.90585(16) 0.44797(15) 0.8699(2) 0.0281(8) Uani 1 1 d . . . . .
C63 C 0.89600(18) 0.42581(17) 0.9368(2) 0.0358(9) Uani 1 1 d . . . . .
H63 H 0.848403 0.419476 0.934557 0.043 Uiso 1 1 calc R . . . .
C64 C 0.95727(18) 0.41363(17) 1.0053(2) 0.0384(9) Uani 1 1 d . . . . .
H64 H 0.951941 0.399725 1.051022 0.046 Uiso 1 1 calc R . . . .
C65 C 1.02776(18) 0.42205(16) 1.0066(2) 0.0355(8) Uani 1 1 d . . . . .
H65 H 1.070271 0.412395 1.052173 0.043 Uiso 1 1 calc R . . . .
C66 C 1.03320(17) 0.44529(15) 0.9382(2) 0.0293(8) Uani 1 1 d . . . . .
O70 O 0.85094(10) 0.49416(11) 0.74156(13) 0.0332(6) Uani 1 1 d . . . . .
C70 C 0.84068(16) 0.45889(16) 0.7903(2) 0.0304(8) Uani 1 1 d . . . . .
N70 N 0.77900(13) 0.43170(13) 0.78396(17) 0.0329(7) Uani 1 1 d . . . . .
C71 C 0.71874(16) 0.42250(15) 0.7157(2) 0.0316(8) Uani 1 1 d . . . . .
S70 S 0.71708(5) 0.41815(5) 0.61858(6) 0.0423(2) Uani 1 1 d . . . . .
N71 N 0.65695(14) 0.40852(14) 0.72558(19) 0.0401(8) Uani 1 1 d . . . . .
C74 C 0.65901(19) 0.40235(19) 0.8079(2) 0.0465(10) Uani 1 1 d . . . . .
H74A H 0.609088 0.407434 0.805535 0.056 Uiso 1 1 calc R . . . .
H74B H 0.690251 0.433315 0.842301 0.056 Uiso 1 1 calc R . . . .
C75 C 0.6886(2) 0.3430(2) 0.8442(3) 0.0562(11) Uani 1 1 d . . . . .
H75A H 0.689081 0.340672 0.897337 0.084 Uiso 1 1 calc R . . . .
H75B H 0.657229 0.312306 0.810838 0.084 Uiso 1 1 calc R . . . .
H75C H 0.738337 0.338170 0.847579 0.084 Uiso 1 1 calc R . . . .
C72 C 0.58445(18) 0.39605(19) 0.6573(2) 0.0497(11) Uani 1 1 d . . . . .
H72A H 0.557396 0.366455 0.673582 0.060 Uiso 1 1 calc R . . . .
H72B H 0.593091 0.380345 0.611990 0.060 Uiso 1 1 calc R . . . .
C73 C 0.5387(2) 0.4520(2) 0.6321(4) 0.0880(18) Uani 1 1 d . . . . .
H73A H 0.492020 0.443430 0.587926 0.132 Uiso 1 1 calc R . . . .
H73B H 0.529710 0.467206 0.676804 0.132 Uiso 1 1 calc R . . . .
H73C H 0.565332 0.481067 0.615338 0.132 Uiso 1 1 calc R . . . .
O80 O 1.10801(10) 0.48906(11) 0.87932(13) 0.0326(5) Uani 1 1 d . . . . .
C80 C 1.10803(16) 0.45584(16) 0.9351(2) 0.0297(8) Uani 1 1 d . . . . .
N80 N 1.16469(14) 0.43089(14) 0.99458(17) 0.0345(7) Uani 1 1 d . . . . .
C81 C 1.23397(16) 0.42304(15) 0.9978(2) 0.0318(8) Uani 1 1 d . . . . .
S80 S 1.25454(5) 0.41368(4) 0.91312(6) 0.0397(2) Uani 1 1 d . . . . .
N81 N 1.28756(14) 0.41611(14) 1.07093(18) 0.0380(7) Uani 1 1 d . . . . .
C82 C 1.36502(17) 0.40113(19) 1.0864(2) 0.0493(11) Uani 1 1 d . . . . .
H82A H 1.366065 0.381766 1.039034 0.059 Uiso 1 1 calc R . . . .
H82B H 1.384079 0.373302 1.131032 0.059 Uiso 1 1 calc R . . . .
C83 C 1.4150(2) 0.4547(2) 1.1063(4) 0.0834(17) Uani 1 1 d . . . . .
H83A H 1.464783 0.442707 1.115834 0.125 Uiso 1 1 calc R . . . .
H83B H 1.397019 0.482078 1.061813 0.125 Uiso 1 1 calc R . . . .
H83C H 1.415032 0.473614 1.153805 0.125 Uiso 1 1 calc R . . . .
C84 C 1.2698(2) 0.41817(19) 1.1427(2) 0.0450(10) Uani 1 1 d . . . . .
H84A H 1.231289 0.447568 1.134406 0.054 Uiso 1 1 calc R . . . .
H84B H 1.313802 0.430002 1.189519 0.054 Uiso 1 1 calc R . . . .
C85 C 1.2433(2) 0.3583(2) 1.1586(3) 0.0643(12) Uani 1 1 d . . . . .
H85A H 1.232143 0.360855 1.205431 0.096 Uiso 1 1 calc R . . . .
H85B H 1.199264 0.346854 1.112655 0.096 Uiso 1 1 calc R . . . .
H85C H 1.281673 0.329311 1.167698 0.096 Uiso 1 1 calc R . . . .
F1 F 1.5096(8) 0.7993(5) 0.7585(11) 0.155(8) Uani 0.5 1 d D . P A 1
C52A C 1.4048(4) 0.4347(4) 0.7889(5) 0.052(2) Uani 0.661(9) 1 d . . P B 1
H52A H 1.406083 0.477419 0.796003 0.063 Uiso 0.661(9) 1 calc R . P B 1
H52B H 1.433223 0.425018 0.757511 0.063 Uiso 0.661(9) 1 calc R . P B 1
C53A C 1.4395(5) 0.4049(4) 0.8706(5) 0.086(3) Uani 0.661(9) 1 d . . P B 1
H53A H 1.490059 0.418057 0.898351 0.129 Uiso 0.661(9) 1 calc R . P B 1
H53B H 1.411661 0.414947 0.901876 0.129 Uiso 0.661(9) 1 calc R . P B 1
H53C H 1.438750 0.362645 0.863457 0.129 Uiso 0.661(9) 1 calc R . P B 1
C52B C 1.3978(9) 0.4108(8) 0.8254(14) 0.060(5) Uani 0.339(9) 1 d . . P B 2
H52C H 1.394742 0.436056 0.867357 0.073 Uiso 0.339(9) 1 calc R . P B 2
H52D H 1.408843 0.370414 0.845176 0.073 Uiso 0.339(9) 1 calc R . P B 2
C53B C 1.4498(11) 0.4326(7) 0.7957(11) 0.076(5) Uani 0.339(9) 1 d . . P B 2
H53D H 1.498680 0.433217 0.838697 0.114 Uiso 0.339(9) 1 calc R . P B 2
H53E H 1.449822 0.407150 0.753160 0.114 Uiso 0.339(9) 1 calc R . P B 2
H53F H 1.435892 0.471996 0.775072 0.114 Uiso 0.339(9) 1 calc R . P B 2
F3 F 1.4603(8) 0.7407(7) 0.6697(6) 0.124(6) Uani 0.5 1 d D . P A 1
F4 F 1.4373(5) 0.7441(5) 0.7848(9) 0.105(4) Uani 0.5 1 d D . P A 1
F5 F 1.5542(6) 0.7299(5) 0.8563(6) 0.109(4) Uani 0.5 1 d D . P A 1
F6 F 1.5758(7) 0.7233(6) 0.7488(11) 0.185(8) Uani 0.5 1 d D . P A 1
F2 F 1.5010(8) 0.6668(6) 0.7709(11) 0.113(6) Uani 0.5 1 d D . P A 1
PA P 1.50964(6) 0.73624(6) 0.76017(9) 0.0597(3) Uani 1 1 d . . . . .
F5A F 1.4669(11) 0.7364(10) 0.8028(15) 0.276(12) Uani 0.5 1 d D . P A 2
F6A F 1.5163(10) 0.6705(6) 0.7470(11) 0.158(9) Uani 0.5 1 d D . P A 2
F3A F 1.5616(7) 0.7489(5) 0.7074(7) 0.130(4) Uani 0.5 1 d D . P A 2
F2A F 1.4371(6) 0.7335(7) 0.6850(9) 0.149(8) Uani 0.5 1 d D . P A 2
F4A F 1.5123(7) 0.8111(5) 0.7638(10) 0.099(5) Uani 0.5 1 d D . P A 2
F1A F 1.5874(5) 0.7415(4) 0.8304(6) 0.092(3) Uani 0.5 1 d D . P A 2
C1_1 C 0.9107(5) 0.2503(4) 0.8906(7) 0.124(4) Uani 0.661(9) 1 d D U P B 1
H1A_1 H 0.874448 0.274608 0.899294 0.186 Uiso 0.661(9) 1 calc GR . P B 1
H1B_1 H 0.947734 0.237636 0.941775 0.186 Uiso 0.661(9) 1 calc GR . P B 1
H1C_1 H 0.886458 0.216196 0.859143 0.186 Uiso 0.661(9) 1 calc GR . P B 1
C2_1 C 0.9499(6) 0.2879(4) 0.8430(7) 0.087(3) Uani 0.661(9) 1 d D U P B 1
C3_1 C 0.9060(7) 0.3189(8) 0.7697(8) 0.082(4) Uani 0.661(9) 1 d D U P B 1
H3_1 H 0.854321 0.316855 0.749691 0.099 Uiso 0.661(9) 1 calc R . P B 1
C4_1 C 0.9378(7) 0.3512(7) 0.7287(8) 0.071(4) Uani 0.661(9) 1 d D U P B 1
H4_1 H 0.908777 0.369592 0.680036 0.086 Uiso 0.661(9) 1 calc R . P B 1
C5_1 C 1.0162(8) 0.3558(8) 0.7623(10) 0.079(5) Uani 0.661(9) 1 d D U P B 1
H5_1 H 1.038242 0.381560 0.738294 0.095 Uiso 0.661(9) 1 calc R . P B 1
C6_1 C 1.0618(7) 0.3240(9) 0.8292(10) 0.081(4) Uani 0.661(9) 1 d D U P B 1
H6_1 H 1.113303 0.324325 0.846153 0.097 Uiso 0.661(9) 1 calc R . P B 1
C7_1 C 1.0277(7) 0.2907(7) 0.8715(7) 0.095(4) Uani 0.661(9) 1 d D U P B 1
H7_1 H 1.057171 0.270466 0.918407 0.115 Uiso 0.661(9) 1 calc R . P B 1
C1_2 C 1.0404(10) 0.2560(7) 0.9578(12) 0.116(7) Uani 0.339(9) 1 d D U P B 2
H1A_2 H 0.998778 0.237505 0.963588 0.173 Uiso 0.339(9) 1 calc GR . P B 2
H1B_2 H 1.064044 0.283126 1.001685 0.173 Uiso 0.339(9) 1 calc GR . P B 2
H1C_2 H 1.075475 0.226181 0.958341 0.173 Uiso 0.339(9) 1 calc GR . P B 2
C2_2 C 1.0117(14) 0.2914(7) 0.8739(12) 0.116(9) Uani 0.339(9) 1 d D U P B 2
C3_2 C 0.9361(13) 0.2942(13) 0.8213(16) 0.167(16) Uani 0.339(9) 1 d D U P B 2
H3_2 H 0.901058 0.274574 0.834846 0.200 Uiso 0.339(9) 1 calc R . P B 2
C4_2 C 0.9120(11) 0.3267(15) 0.7470(16) 0.090(8) Uani 0.339(9) 1 d D U P B 2
H4_2 H 0.862094 0.327796 0.711171 0.109 Uiso 0.339(9) 1 calc R . P B 2
C5_2 C 0.9657(11) 0.3562(12) 0.7312(14) 0.053(6) Uani 0.339(9) 1 d D U P B 2
H5_2 H 0.950902 0.380899 0.686250 0.063 Uiso 0.339(9) 1 calc R . P B 2
C6_2 C 1.0429(11) 0.3506(15) 0.7804(17) 0.055(5) Uani 0.339(9) 1 d D U P B 2
H6_2 H 1.077874 0.367220 0.764090 0.066 Uiso 0.339(9) 1 calc R . P B 2
C7_2 C 1.0661(13) 0.3200(17) 0.8532(17) 0.076(7) Uani 0.339(9) 1 d D U P B 2
H7_2 H 1.116309 0.318324 0.887832 0.091 Uiso 0.339(9) 1 calc R . P B 2

loop_
_atom_site_aniso_label
_atom_site_aniso_U_11
_atom_site_aniso_U_22
_atom_site_aniso_U_33
_atom_site_aniso_U_23
_atom_site_aniso_U_13
_atom_site_aniso_U_12
In1 0.02615(11) 0.03245(15) 0.02738(13) -0.00014(12) 0.01236(9) -0.00145(10)
In2 0.02620(11) 0.03423(15) 0.02876(13) 0.00237(12) 0.01318(9) 0.00132(10)
N 0.0282(11) 0.0317(15) 0.0315(14) -0.0007(16) 0.0163(11) -0.0024(14)
N01 0.0273(14) 0.0297(17) 0.0312(16) 0.0059(13) 0.0131(12) -0.0013(11)
C02 0.0324(16) 0.026(2) 0.0302(18) 0.0031(16) 0.0144(14) 0.0013(14)
C03 0.0353(18) 0.036(2) 0.053(3) -0.0021(19) 0.0170(17) 0.0056(16)
C04 0.047(2) 0.039(2) 0.058(3) -0.018(2) 0.017(2) 0.0029(18)
C05 0.0355(18) 0.038(2) 0.045(2) -0.0091(19) 0.0092(17) -0.0035(16)
C06 0.0341(17) 0.025(2) 0.036(2) 0.0028(16) 0.0158(15) -0.0018(14)
O10 0.0294(11) 0.0270(14) 0.0387(14) -0.0014(11) 0.0165(10) -0.0013(9)
C10 0.0300(16) 0.032(2) 0.031(2) 0.0103(17) 0.0136(15) -0.0005(15)
N10 0.0290(14) 0.0329(18) 0.0388(18) 0.0006(14) 0.0128(13) 0.0025(12)
C11 0.0319(18) 0.036(2) 0.0295(19) -0.0017(16) 0.0139(15) 0.0070(15)
S10 0.0311(4) 0.0415(6) 0.0453(6) 0.0006(5) 0.0208(4) 0.0018(4)
N11 0.0370(15) 0.039(2) 0.0358(18) 0.0037(15) 0.0091(13) 0.0057(13)
C12 0.040(2) 0.060(3) 0.041(2) 0.002(2) -0.0055(17) 0.0093(19)
C13 0.040(2) 0.108(5) 0.100(4) -0.017(4) 0.014(2) 0.009(3)
C14 0.055(2) 0.041(3) 0.054(3) 0.009(2) 0.014(2) 0.0041(19)
C15 0.102(4) 0.088(4) 0.063(3) 0.017(3) 0.039(3) -0.021(3)
O20 0.0303(11) 0.0289(15) 0.0360(14) 0.0007(11) 0.0131(10) 0.0001(10)
C20 0.0304(17) 0.030(2) 0.034(2) 0.0070(17) 0.0150(15) -0.0015(14)
N20 0.0276(14) 0.0370(19) 0.0446(19) -0.0005(15) 0.0109(13) -0.0028(13)
C21 0.0331(18) 0.041(2) 0.037(2) -0.0055(18) 0.0145(16) -0.0057(16)
S20 0.0425(5) 0.0414(6) 0.0361(5) -0.0017(5) 0.0066(4) -0.0026(4)
N21 0.0323(15) 0.047(2) 0.056(2) 0.0027(17) 0.0160(15) -0.0085(14)
C22 0.037(2) 0.070(3) 0.091(4) 0.000(3) 0.025(2) -0.005(2)
C23 0.059(3) 0.155(6) 0.110(5) 0.007(4) 0.044(3) 0.018(3)
C24 0.049(2) 0.052(3) 0.084(4) 0.003(3) 0.030(2) -0.010(2)
C25 0.109(4) 0.093(5) 0.098(5) 0.028(4) 0.067(4) 0.014(3)
N31 0.0308(14) 0.0328(18) 0.0301(16) -0.0008(14) 0.0161(13) 0.0017(12)
C32 0.0317(17) 0.031(2) 0.0289(19) -0.0004(16) 0.0142(15) 0.0002(14)
C33 0.0411(19) 0.042(2) 0.033(2) -0.0091(18) 0.0168(16) -0.0015(16)
C34 0.048(2) 0.047(3) 0.035(2) -0.0073(19) 0.0219(18) 0.0004(18)
C35 0.0373(18) 0.041(2) 0.037(2) -0.0045(18) 0.0215(16) 0.0037(16)
C36 0.0317(16) 0.031(2) 0.0296(19) 0.0001(16) 0.0150(15) 0.0025(14)
O40 0.0292(11) 0.0458(17) 0.0264(12) -0.0041(11) 0.0127(9) 0.0018(10)
C40 0.0343(17) 0.032(2) 0.0258(18) 0.0008(16) 0.0147(15) -0.0009(15)
N40 0.0322(14) 0.044(2) 0.0269(16) -0.0077(14) 0.0091(12) -0.0025(13)
C41 0.0321(17) 0.047(2) 0.0200(17) -0.0063(16) 0.0098(14) -0.0032(16)
S40 0.0367(4) 0.0473(7) 0.0281(5) 0.0021(4) 0.0114(4) 0.0053(4)
N41 0.0351(15) 0.055(2) 0.0297(17) -0.0037(16) 0.0092(13) -0.0069(15)
C42 0.0353(19) 0.068(3) 0.045(2) -0.012(2) 0.0107(17) -0.0077(19)
C43 0.047(2) 0.091(4) 0.066(3) 0.003(3) 0.024(2) -0.006(2)
C44 0.048(2) 0.054(3) 0.050(3) -0.020(2) 0.0130(19) -0.0107(19)
C45 0.084(3) 0.057(3) 0.076(4) -0.007(3) 0.029(3) -0.004(3)
O50 0.0290(11) 0.0497(18) 0.0316(13) -0.0068(12) 0.0147(10) -0.0008(10)
C50 0.0324(17) 0.031(2) 0.0304(19) 0.0021(16) 0.0169(15) 0.0026(14)
N50 0.0293(14) 0.047(2) 0.0356(17) -0.0024(15) 0.0164(13) 0.0057(13)
C51 0.0353(18) 0.046(2) 0.036(2) 0.0002(18) 0.0219(16) 0.0034(16)
S50 0.0392(4) 0.0519(7) 0.0467(5) -0.0048(5) 0.0273(4) -0.0082(4)
N51 0.0326(16) 0.071(3) 0.054(2) -0.011(2) 0.0117(15) 0.0172(16)
C54 0.052(2) 0.065(3) 0.069(3) -0.008(3) 0.028(2) 0.020(2)
C55 0.100(4) 0.065(4) 0.116(5) 0.001(3) 0.059(4) 0.015(3)
N61 0.0272(13) 0.0290(16) 0.0243(15) -0.0009(12) 0.0127(11) -0.0030(11)
C62 0.0342(17) 0.025(2) 0.0307(19) -0.0006(15) 0.0187(15) -0.0029(14)
C63 0.0374(18) 0.042(2) 0.034(2) 0.0003(18) 0.0206(16) -0.0042(16)
C64 0.0421(19) 0.044(3) 0.036(2) 0.0080(18) 0.0228(17) -0.0001(17)
C65 0.0390(17) 0.037(2) 0.0287(19) 0.0022(17) 0.0122(15) 0.0017(16)
C66 0.0342(17) 0.027(2) 0.0301(19) 0.0014(16) 0.0165(15) 0.0004(14)
O70 0.0285(10) 0.0389(16) 0.0315(12) 0.0042(11) 0.0117(9) -0.0065(10)
C70 0.0329(17) 0.030(2) 0.034(2) -0.0056(17) 0.0200(15) -0.0018(15)
N70 0.0295(14) 0.0373(19) 0.0330(17) -0.0022(14) 0.0138(13) -0.0075(12)
C71 0.0316(16) 0.024(2) 0.043(2) 0.0007(16) 0.0196(15) -0.0017(14)
S70 0.0498(5) 0.0455(7) 0.0325(5) -0.0066(4) 0.0176(4) -0.0197(4)
N71 0.0346(15) 0.042(2) 0.048(2) -0.0048(16) 0.0212(14) -0.0108(13)
C74 0.0377(19) 0.061(3) 0.052(3) -0.013(2) 0.0291(18) -0.0098(18)
C75 0.079(3) 0.051(3) 0.047(3) -0.004(2) 0.034(2) -0.020(2)
C72 0.0316(18) 0.062(3) 0.051(3) -0.002(2) 0.0120(18) -0.0141(18)
C73 0.041(2) 0.091(4) 0.107(5) 0.008(4) 0.003(3) 0.002(2)
O80 0.0296(10) 0.0382(14) 0.0334(12) 0.0098(12) 0.0164(9) 0.0012(10)
C80 0.0312(17) 0.030(2) 0.0306(19) -0.0034(17) 0.0158(15) -0.0002(14)
N80 0.0326(14) 0.043(2) 0.0297(16) 0.0028(14) 0.0142(13) 0.0023(13)
C81 0.0319(16) 0.028(2) 0.036(2) 0.0047(16) 0.0142(15) 0.0015(14)
S80 0.0429(5) 0.0415(6) 0.0410(5) 0.0090(5) 0.0235(4) 0.0134(4)
N81 0.0345(15) 0.040(2) 0.0354(18) 0.0040(15) 0.0101(13) 0.0031(13)
C82 0.0311(18) 0.057(3) 0.050(3) 0.004(2) 0.0062(17) 0.0143(18)
C83 0.035(2) 0.077(4) 0.125(5) -0.005(3) 0.020(3) 0.002(2)
C84 0.051(2) 0.053(3) 0.026(2) -0.0029(19) 0.0109(17) 0.0032(19)
C85 0.086(3) 0.071(4) 0.041(3) 0.005(2) 0.032(2) -0.005(3)
F1 0.097(8) 0.039(6) 0.261(17) -0.005(8) 0.003(8) 0.000(5)
C52A 0.023(4) 0.084(6) 0.052(5) 0.015(4) 0.016(3) 0.012(4)
C53A 0.046(4) 0.133(9) 0.057(6) 0.030(6) -0.001(4) 0.013(5)
C52B 0.062(11) 0.053(11) 0.075(14) 0.003(9) 0.037(11) 0.005(8)
C53B 0.077(11) 0.050(10) 0.113(15) -0.001(9) 0.050(11) -0.001(9)
F3 0.185(15) 0.115(10) 0.054(6) 0.034(6) 0.032(8) 0.059(10)
F4 0.075(4) 0.085(6) 0.190(10) 0.078(6) 0.091(5) 0.042(4)
F5 0.103(7) 0.108(8) 0.073(6) -0.042(5) -0.008(5) 0.037(6)
F6 0.190(10) 0.140(11) 0.34(2) 0.091(12) 0.226(14) 0.103(9)
F2 0.079(5) 0.046(6) 0.142(14) 0.033(7) -0.028(6) -0.010(4)
PA 0.0381(5) 0.0488(7) 0.0795(10) -0.0105(7) 0.0107(6) -0.0030(5)
F5A 0.25(2) 0.35(3) 0.36(3) 0.00(2) 0.26(2) -0.070(18)
F6A 0.210(17) 0.043(8) 0.096(9) -0.026(7) -0.065(10) 0.011(8)
F3A 0.161(9) 0.131(9) 0.144(9) -0.048(8) 0.108(7) -0.047(7)
F2A 0.051(4) 0.084(7) 0.211(18) -0.028(10) -0.051(7) -0.003(4)
F4A 0.094(7) 0.041(5) 0.210(12) -0.044(6) 0.111(8) -0.024(4)
F1A 0.067(5) 0.081(5) 0.089(7) -0.018(5) -0.007(4) -0.012(4)
C1_1 0.104(7) 0.073(7) 0.167(11) 0.018(7) 0.026(6) -0.012(5)
C2_1 0.105(6) 0.043(6) 0.121(8) -0.024(5) 0.053(6) -0.001(5)
C3_1 0.087(6) 0.061(8) 0.116(9) -0.027(6) 0.058(6) -0.002(6)
C4_1 0.087(10) 0.056(10) 0.092(7) 0.000(6) 0.058(8) 0.024(10)
C5_1 0.102(11) 0.062(7) 0.100(12) -0.016(8) 0.069(10) -0.006(11)
C6_1 0.079(7) 0.082(11) 0.081(10) -0.037(7) 0.032(6) -0.010(6)
C7_1 0.103(6) 0.101(13) 0.085(8) -0.019(7) 0.041(5) 0.008(7)
C1_2 0.155(16) 0.031(10) 0.203(19) -0.007(10) 0.117(14) -0.010(9)
C2_2 0.154(17) 0.033(15) 0.19(2) -0.021(14) 0.095(14) -0.027(15)
C3_2 0.148(16) 0.19(4) 0.20(3) 0.03(2) 0.100(16) -0.08(2)
C4_2 0.094(11) 0.069(19) 0.16(2) -0.035(14) 0.109(12) -0.020(10)
C5_2 0.047(11) 0.031(9) 0.089(11) -0.020(7) 0.036(10) -0.005(11)
C6_2 0.045(9) 0.042(13) 0.081(13) -0.026(8) 0.028(9) -0.013(9)
C7_2 0.098(12) 0.051(14) 0.081(15) -0.028(11) 0.038(10) -0.006(10)

loop_
_atom_type_symbol
_atom_type_description
_atom_type_scat_dispersion_real
_atom_type_scat_dispersion_imag
_atom_type_scat_source
C C 0.0033 0.0016 'International Tables Vol C Tables 4.2.6.8 and 6.1.1.4'
H H 0.0000 0.0000 'International Tables Vol C Tables 4.2.6.8 and 6.1.1.4'
F F 0.0171 0.0103 'International Tables Vol C Tables 4.2.6.8 and 6.1.1.4'
In In -0.7276 1.3100 'International Tables Vol C Tables 4.2.6.8 and 6.1.1.4'
N N 0.0061 0.0033 'International Tables Vol C Tables 4.2.6.8 and 6.1.1.4'
O O 0.0106 0.0060 'International Tables Vol C Tables 4.2.6.8 and 6.1.1.4'
P P 0.1023 0.0942 'International Tables Vol C Tables 4.2.6.8 and 6.1.1.4'
S S 0.1246 0.1234 'International Tables Vol C Tables 4.2.6.8 and 6.1.1.4'

loop_
_geom_angle_atom_site_label_1
_geom_angle_atom_site_label_2
_geom_angle_atom_site_label_3
_geom_angle
_geom_angle_site_symmetry_1
_geom_angle_site_symmetry_3
_geom_angle_publ_flag
O10 In1 S10 88.39(6) . . ?
O10 In1 S40 101.78(6) . . ?
O10 In1 S70 162.81(6) . . ?
O40 In1 O10 81.91(8) . . ?
O40 In1 S10 168.18(7) . . ?
O40 In1 S40 85.32(6) . . ?
O40 In1 O70 85.66(8) . . ?
O40 In1 S70 94.96(7) . . ?
S40 In1 S10 90.11(3) . . ?
O70 In1 O10 79.21(8) . . ?
O70 In1 S10 99.20(6) . . ?
O70 In1 S40 170.68(6) . . ?
O70 In1 S70 83.71(6) . . ?
S70 In1 S10 96.28(3) . . ?
S70 In1 S40 94.77(3) . . ?
O20 In2 S20 87.53(6) . . ?
O20 In2 S50 100.71(6) . . ?
O20 In2 S80 163.94(6) . . ?
S20 In2 S80 94.11(3) . . ?
O50 In2 O20 81.14(9) . . ?
O50 In2 S20 168.65(7) . . ?
O50 In2 S50 84.79(6) . . ?
O50 In2 S80 96.97(7) . . ?
S50 In2 S20 96.72(3) . . ?
S50 In2 S80 94.97(3) . . ?
O80 In2 O20 79.98(8) . . ?
O80 In2 S20 95.68(6) . . ?
O80 In2 O50 83.08(8) . . ?
O80 In2 S50 167.59(7) . . ?
O80 In2 S80 83.96(6) . . ?
HB N HC 104.6 . . ?
HB N HD 109.6 . . ?
HB N HA 122.1 . . ?
HC N HD 109.3 . . ?
HC N HA 99.2 . . ?
HD N HA 111(3) . . ?
C02 N01 C06 117.8(3) . . ?
N01 C02 C03 122.7(3) . . ?
N01 C02 C10 117.5(3) . . ?
C03 C02 C10 119.8(3) . . ?
C02 C03 H03 120.6 . . ?
C04 C03 C02 118.7(3) . . ?
C04 C03 H03 120.6 . . ?
C03 C04 H04 120.3 . . ?
C03 C04 C05 119.3(4) . . ?
C05 C04 H04 120.3 . . ?
C04 C05 H05 120.5 . . ?
C04 C05 C06 118.9(3) . . ?
C06 C05 H05 120.5 . . ?
N01 C06 C05 122.5(3) . . ?
N01 C06 C20 117.4(3) . . ?
C05 C06 C20 120.0(3) . . ?
C10 O10 In1 125.42(19) . . ?
O10 C10 C02 118.7(3) . . ?
O10 C10 N10 126.9(3) . . ?
N10 C10 C02 114.3(3) . . ?
C10 N10 C11 124.9(3) . . ?
N10 C11 S10 122.4(3) . . ?
N11 C11 N10 116.6(3) . . ?
N11 C11 S10 120.5(2) . . ?
C11 S10 In1 96.64(11) . . ?
C11 N11 C12 123.4(3) . . ?
C11 N11 C14 120.1(3) . . ?
C14 N11 C12 116.5(3) . . ?
N11 C12 H12A 109.3 . . ?
N11 C12 H12B 109.3 . . ?
N11 C12 C13 111.4(4) . . ?
H12A C12 H12B 108.0 . . ?
C13 C12 H12A 109.3 . . ?
C13 C12 H12B 109.3 . . ?
C12 C13 H13A 109.5 . . ?
C12 C13 H13B 109.5 . . ?
C12 C13 H13C 109.5 . . ?
H13A C13 H13B 109.5 . . ?
H13A C13 H13C 109.5 . . ?
H13B C13 H13C 109.5 . . ?
N11 C14 H14A 109.0 . . ?
N11 C14 H14B 109.0 . . ?
N11 C14 C15 112.8(4) . . ?
H14A C14 H14B 107.8 . . ?
C15 C14 H14A 109.0 . . ?
C15 C14 H14B 109.0 . . ?
C14 C15 H15A 109.5 . . ?
C14 C15 H15B 109.5 . . ?
C14 C15 H15C 109.5 . . ?
H15A C15 H15B 109.5 . . ?
H15A C15 H15C 109.5 . . ?
H15B C15 H15C 109.5 . . ?
C20 O20 In2 126.2(2) . . ?
O20 C20 C06 118.0(3) . . ?
O20 C20 N20 128.2(3) . . ?
N20 C20 C06 113.8(3) . . ?
C20 N20 C21 125.5(3) . . ?
N20 C21 S20 123.3(3) . . ?
N21 C21 N20 116.0(3) . . ?
N21 C21 S20 120.1(3) . . ?
C21 S20 In2 98.63(12) . . ?
C21 N21 C22 123.1(3) . . ?
C21 N21 C24 119.7(3) . . ?
C24 N21 C22 117.2(3) . . ?
N21 C22 H22A 109.0 . . ?
N21 C22 H22B 109.0 . . ?
H22A C22 H22B 107.8 . . ?
C23 C22 N21 112.8(4) . . ?
C23 C22 H22A 109.0 . . ?
C23 C22 H22B 109.0 . . ?
C22 C23 H23A 109.5 . . ?
C22 C23 H23B 109.5 . . ?
C22 C23 H23C 109.5 . . ?
H23A C23 H23B 109.5 . . ?
H23A C23 H23C 109.5 . . ?
H23B C23 H23C 109.5 . . ?
N21 C24 H24A 109.2 . . ?
N21 C24 H24B 109.2 . . ?
N21 C24 C25 112.2(4) . . ?
H24A C24 H24B 107.9 . . ?
C25 C24 H24A 109.2 . . ?
C25 C24 H24B 109.2 . . ?
C24 C25 H25A 109.5 . . ?
C24 C25 H25B 109.5 . . ?
C24 C25 H25C 109.5 . . ?
H25A C25 H25B 109.5 . . ?
H25A C25 H25C 109.5 . . ?
H25B C25 H25C 109.5 . . ?
C32 N31 C36 117.5(3) . . ?
N31 C32 C33 122.9(3) . . ?
N31 C32 C40 115.8(3) . . ?
C33 C32 C40 121.2(3) . . ?
C32 C33 H33 120.7 . . ?
C34 C33 C32 118.7(3) . . ?
C34 C33 H33 120.7 . . ?
C33 C34 H34 120.4 . . ?
C33 C34 C35 119.1(3) . . ?
C35 C34 H34 120.4 . . ?
C34 C35 H35 120.6 . . ?
C36 C35 C34 118.7(3) . . ?
C36 C35 H35 120.7 . . ?
N31 C36 C35 123.1(3) . . ?
N31 C36 C50 115.5(3) . . ?
C35 C36 C50 121.4(3) . . ?
C40 O40 In1 129.85(19) . . ?
O40 C40 C32 116.2(3) . . ?
O40 C40 N40 128.8(3) . . ?
N40 C40 C32 114.8(3) . . ?
C40 N40 C41 126.0(3) . . ?
N40 C41 S40 123.7(3) . . ?
N41 C41 N40 115.8(3) . . ?
N41 C41 S40 120.2(3) . . ?
C41 S40 In1 96.23(11) . . ?
C41 N41 C42 123.2(3) . . ?
C41 N41 C44 120.2(3) . . ?
C44 N41 C42 116.5(3) . . ?
N41 C42 H42A 109.0 . . ?
N41 C42 H42B 109.0 . . ?
N41 C42 C43 112.9(3) . . ?
H42A C42 H42B 107.8 . . ?
C43 C42 H42A 109.0 . . ?
C43 C42 H42B 109.0 . . ?
C42 C43 H43A 109.5 . . ?
C42 C43 H43B 109.5 . . ?
C42 C43 H43C 109.5 . . ?
H43A C43 H43B 109.5 . . ?
H43A C43 H43C 109.5 . . ?
H43B C43 H43C 109.5 . . ?
N41 C44 H44A 109.0 . . ?
N41 C44 H44B 109.0 . . ?
N41 C44 C45 113.0(4) . . ?
H44A C44 H44B 107.8 . . ?
C45 C44 H44A 109.0 . . ?
C45 C44 H44B 109.0 . . ?
C44 C45 H45A 109.5 . . ?
C44 C45 H45B 109.5 . . ?
C44 C45 H45C 109.5 . . ?
H45A C45 H45B 109.5 . . ?
H45A C45 H45C 109.5 . . ?
H45B C45 H45C 109.5 . . ?
C50 O50 In2 129.26(19) . . ?
O50 C50 C36 116.9(3) . . ?
O50 C50 N50 128.2(3) . . ?
N50 C50 C36 114.9(3) . . ?
C50 N50 C51 125.9(3) . . ?
N50 C51 S50 124.7(3) . . ?
N51 C51 N50 115.0(3) . . ?
N51 C51 S50 120.0(3) . . ?
C51 S50 In2 94.63(11) . . ?
C51 N51 C54 119.9(3) . . ?
C51 N51 C52A 120.4(5) . . ?
C51 N51 C52B 124.9(7) . . ?
C54 N51 C52A 119.1(4) . . ?
C54 N51 C52B 108.7(7) . . ?
N51 C54 H54A 108.8 . . ?
N51 C54 H54B 108.8 . . ?
N51 C54 C55 113.7(4) . . ?
H54A C54 H54B 107.7 . . ?
C55 C54 H54A 108.8 . . ?
C55 C54 H54B 108.8 . . ?
C54 C55 H55A 109.5 . . ?
C54 C55 H55B 109.5 . . ?
C54 C55 H55C 109.5 . . ?
H55A C55 H55B 109.5 . . ?
H55A C55 H55C 109.5 . . ?
H55B C55 H55C 109.5 . . ?
C62 N61 C66 118.1(3) . . ?
N61 C62 C63 122.5(3) . . ?
N61 C62 C70 115.8(3) . . ?
C63 C62 C70 121.7(3) . . ?
C62 C63 H63 120.6 . . ?
C64 C63 C62 118.8(3) . . ?
C64 C63 H63 120.6 . . ?
C63 C64 H64 120.2 . . ?
C63 C64 C65 119.6(3) . . ?
C65 C64 H64 120.2 . . ?
C64 C65 H65 120.9 . . ?
C64 C65 C66 118.3(3) . . ?
C66 C65 H65 120.9 . . ?
N61 C66 C65 122.6(3) . . ?
N61 C66 C80 116.1(3) . . ?
C65 C66 C80 121.4(3) . . ?
C70 O70 In1 131.4(2) . . ?
O70 C70 C62 117.1(3) . . ?
O70 C70 N70 129.2(3) . . ?
N70 C70 C62 113.5(3) . . ?
C70 N70 C71 126.1(3) . . ?
N70 C71 S70 125.9(2) . . ?
N71 C71 N70 115.2(3) . . ?
N71 C71 S70 118.3(2) . . ?
C71 S70 In1 100.40(12) . . ?
C71 N71 C74 120.1(3) . . ?
C71 N71 C72 123.4(3) . . ?
C74 N71 C72 116.4(3) . . ?
N71 C74 H74A 109.2 . . ?
N71 C74 H74B 109.2 . . ?
N71 C74 C75 111.8(3) . . ?
H74A C74 H74B 107.9 . . ?
C75 C74 H74A 109.2 . . ?
C75 C74 H74B 109.2 . . ?
C74 C75 H75A 109.5 . . ?
C74 C75 H75B 109.5 . . ?
C74 C75 H75C 109.5 . . ?
H75A C75 H75B 109.5 . . ?
H75A C75 H75C 109.5 . . ?
H75B C75 H75C 109.5 . . ?
N71 C72 H72A 109.6 . . ?
N71 C72 H72B 109.6 . . ?
N71 C72 C73 110.2(3) . . ?
H72A C72 H72B 108.1 . . ?
C73 C72 H72A 109.6 . . ?
C73 C72 H72B 109.6 . . ?
C72 C73 H73A 109.5 . . ?
C72 C73 H73B 109.5 . . ?
C72 C73 H73C 109.5 . . ?
H73A C73 H73B 109.5 . . ?
H73A C73 H73C 109.5 . . ?
H73B C73 H73C 109.5 . . ?
C80 O80 In2 129.90(19) . . ?
O80 C80 C66 116.1(3) . . ?
O80 C80 N80 129.4(3) . . ?
N80 C80 C66 114.3(3) . . ?
C80 N80 C81 126.3(3) . . ?
N80 C81 S80 124.4(2) . . ?
N81 C81 N80 115.9(3) . . ?
N81 C81 S80 119.3(2) . . ?
C81 S80 In2 97.19(12) . . ?
C81 N81 C82 124.0(3) . . ?
C81 N81 C84 120.0(3) . . ?
C82 N81 C84 115.8(3) . . ?
N81 C82 H82A 109.1 . . ?
N81 C82 H82B 109.1 . . ?
N81 C82 C83 112.6(3) . . ?
H82A C82 H82B 107.8 . . ?
C83 C82 H82A 109.1 . . ?
C83 C82 H82B 109.1 . . ?
C82 C83 H83A 109.5 . . ?
C82 C83 H83B 109.5 . . ?
C82 C83 H83C 109.5 . . ?
H83A C83 H83B 109.5 . . ?
H83A C83 H83C 109.5 . . ?
H83B C83 H83C 109.5 . . ?
N81 C84 H84A 109.4 . . ?
N81 C84 H84B 109.4 . . ?
N81 C84 C85 111.1(3) . . ?
H84A C84 H84B 108.0 . . ?
C85 C84 H84A 109.4 . . ?
C85 C84 H84B 109.4 . . ?
C84 C85 H85A 109.5 . . ?
C84 C85 H85B 109.5 . . ?
C84 C85 H85C 109.5 . . ?
H85A C85 H85B 109.5 . . ?
H85A C85 H85C 109.5 . . ?
H85B C85 H85C 109.5 . . ?
N51 C52A H52A 109.6 . . ?
N51 C52A H52B 109.6 . . ?
N51 C52A C53A 110.4(8) . . ?
H52A C52A H52B 108.1 . . ?
C53A C52A H52A 109.6 . . ?
C53A C52A H52B 109.6 . . ?
C52A C53A H53A 109.5 . . ?
C52A C53A H53B 109.5 . . ?
C52A C53A H53C 109.5 . . ?
H53A C53A H53B 109.5 . . ?
H53A C53A H53C 109.5 . . ?
H53B C53A H53C 109.5 . . ?
N51 C52B H52C 112.1 . . ?
N51 C52B H52D 112.1 . . ?
H52C C52B H52D 109.8 . . ?
C53B C52B N51 98.1(18) . . ?
C53B C52B H52C 112.1 . . ?
C53B C52B H52D 112.1 . . ?
C52B C53B H53D 109.5 . . ?
C52B C53B H53E 109.5 . . ?
C52B C53B H53F 109.5 . . ?
H53D C53B H53E 109.5 . . ?
H53D C53B H53F 109.5 . . ?
H53E C53B H53F 109.5 . . ?
F1 PA F3 85.3(9) . . ?
F1 PA F4 84.6(7) . . ?
F1 PA F5 96.1(8) . . ?
F1 PA F6 101.1(7) . . ?
F1 PA F2 169.9(9) . . ?
F3 PA F4 92.4(7) . . ?
F3 PA F5 174.5(7) . . ?
F3 PA F2 98.2(8) . . ?
F5 PA F4 82.4(6) . . ?
F6 PA F3 94.3(9) . . ?
F6 PA F4 171.5(7) . . ?
F6 PA F5 90.6(7) . . ?
F6 PA F2 88.1(7) . . ?
F2 PA F4 85.8(6) . . ?
F2 PA F5 79.6(7) . . ?
F5A PA F6A 101.9(12) . . ?
F5A PA F3A 170.1(10) . . ?
F5A PA F2A 86.5(10) . . ?
F5A PA F4A 89.5(10) . . ?
F5A PA F1A 99.5(11) . . ?
F6A PA F3A 88.0(9) . . ?
F6A PA F2A 85.9(8) . . ?
F6A PA F4A 168.6(10) . . ?
F6A PA F1A 94.9(7) . . ?
F3A PA F4A 80.6(5) . . ?
F2A PA F3A 93.6(8) . . ?
F2A PA F4A 94.5(8) . . ?
F2A PA F1A 173.7(8) . . ?
F1A PA F3A 80.2(5) . . ?
F1A PA F4A 83.5(6) . . ?
H1A_1 C1_1 H1B_1 109.5 . . ?
H1A_1 C1_1 H1C_1 109.5 . . ?
H1B_1 C1_1 H1C_1 109.5 . . ?
C2_1 C1_1 H1A_1 109.5 . . ?
C2_1 C1_1 H1B_1 109.5 . . ?
C2_1 C1_1 H1C_1 109.5 . . ?
C3_1 C2_1 C1_1 120.9(9) . . ?
C7_1 C2_1 C1_1 120.9(10) . . ?
C7_1 C2_1 C3_1 118.2(9) . . ?
C2_1 C3_1 H3_1 119.0 . . ?
C4_1 C3_1 C2_1 122.0(10) . . ?
C4_1 C3_1 H3_1 119.0 . . ?
C3_1 C4_1 H4_1 121.1 . . ?
C3_1 C4_1 C5_1 117.8(10) . . ?
C5_1 C4_1 H4_1 121.1 . . ?
C4_1 C5_1 H5_1 118.5 . . ?
C6_1 C5_1 C4_1 123.0(10) . . ?
C6_1 C5_1 H5_1 118.5 . . ?
C5_1 C6_1 H6_1 121.0 . . ?
C5_1 C6_1 C7_1 118.0(10) . . ?
C7_1 C6_1 H6_1 121.0 . . ?
C2_1 C7_1 C6_1 120.5(10) . . ?
C2_1 C7_1 H7_1 119.7 . . ?
C6_1 C7_1 H7_1 119.7 . . ?
H1A_2 C1_2 H1B_2 109.5 . . ?
H1A_2 C1_2 H1C_2 109.5 . . ?
H1B_2 C1_2 H1C_2 109.5 . . ?
C2_2 C1_2 H1A_2 109.5 . . ?
C2_2 C1_2 H1B_2 109.5 . . ?
C2_2 C1_2 H1C_2 109.5 . . ?
C3_2 C2_2 C1_2 122.2(16) . . ?
C3_2 C2_2 C7_2 120.1(14) . . ?
C7_2 C2_2 C1_2 117.6(16) . . ?
C2_2 C3_2 H3_2 119.5 . . ?
C2_2 C3_2 C4_2 121.0(15) . . ?
C4_2 C3_2 H3_2 119.5 . . ?
C3_2 C4_2 H4_2 121.5 . . ?
C5_2 C4_2 C3_2 117.1(15) . . ?
C5_2 C4_2 H4_2 121.5 . . ?
C4_2 C5_2 H5_2 118.6 . . ?
C4_2 C5_2 C6_2 122.8(14) . . ?
C6_2 C5_2 H5_2 118.6 . . ?
C5_2 C6_2 H6_2 120.2 . . ?
C7_2 C6_2 C5_2 119.7(15) . . ?
C7_2 C6_2 H6_2 120.2 . . ?
C2_2 C7_2 H7_2 120.5 . . ?
C6_2 C7_2 C2_2 118.9(15) . . ?
C6_2 C7_2 H7_2 120.5 . . ?

loop_
_geom_bond_atom_site_label_1
_geom_bond_atom_site_label_2
_geom_bond_distance
_geom_bond_site_symmetry_2
_geom_bond_publ_flag
In1 O10 2.209(2) . ?
In1 S10 2.5520(9) . ?
In1 O40 2.186(2) . ?
In1 S40 2.5443(9) . ?
In1 O70 2.196(2) . ?
In1 S70 2.5399(10) . ?
In2 O20 2.213(2) . ?
In2 S20 2.5363(10) . ?
In2 O50 2.186(2) . ?
In2 S50 2.5321(8) . ?
In2 O80 2.184(2) . ?
In2 S80 2.5515(10) . ?
N HB 0.8499 . ?
N HC 0.8500 . ?
N HD 0.97(4) . ?
N HA 0.80(4) . ?
N01 C02 1.340(4) . ?
N01 C06 1.350(4) . ?
C02 C03 1.389(5) . ?
C02 C10 1.511(5) . ?
C03 H03 0.9300 . ?
C03 C04 1.374(5) . ?
C04 H04 0.9300 . ?
C04 C05 1.380(5) . ?
C05 H05 0.9300 . ?
C05 C06 1.381(5) . ?
C06 C20 1.519(4) . ?
O10 C10 1.275(4) . ?
C10 N10 1.312(4) . ?
N10 C11 1.351(4) . ?
C11 S10 1.742(4) . ?
C11 N11 1.321(4) . ?
N11 C12 1.474(4) . ?
N11 C14 1.473(5) . ?
C12 H12A 0.9700 . ?
C12 H12B 0.9700 . ?
C12 C13 1.506(6) . ?
C13 H13A 0.9600 . ?
C13 H13B 0.9600 . ?
C13 H13C 0.9600 . ?
C14 H14A 0.9700 . ?
C14 H14B 0.9700 . ?
C14 C15 1.496(6) . ?
C15 H15A 0.9600 . ?
C15 H15B 0.9600 . ?
C15 H15C 0.9600 . ?
O20 C20 1.271(4) . ?
C20 N20 1.313(4) . ?
N20 C21 1.352(4) . ?
C21 S20 1.738(4) . ?
C21 N21 1.334(4) . ?
N21 C22 1.489(5) . ?
N21 C24 1.475(5) . ?
C22 H22A 0.9700 . ?
C22 H22B 0.9700 . ?
C22 C23 1.471(7) . ?
C23 H23A 0.9600 . ?
C23 H23B 0.9600 . ?
C23 H23C 0.9600 . ?
C24 H24A 0.9700 . ?
C24 H24B 0.9700 . ?
C24 C25 1.502(7) . ?
C25 H25A 0.9600 . ?
C25 H25B 0.9600 . ?
C25 H25C 0.9600 . ?
N31 C32 1.344(4) . ?
N31 C36 1.351(4) . ?
C32 C33 1.390(5) . ?
C32 C40 1.518(4) . ?
C33 H33 0.9300 . ?
C33 C34 1.384(5) . ?
C34 H34 0.9300 . ?
C34 C35 1.386(5) . ?
C35 H35 0.9300 . ?
C35 C36 1.381(5) . ?
C36 C50 1.507(5) . ?
O40 C40 1.273(4) . ?
C40 N40 1.298(4) . ?
N40 C41 1.357(4) . ?
C41 S40 1.746(4) . ?
C41 N41 1.322(4) . ?
N41 C42 1.484(4) . ?
N41 C44 1.474(5) . ?
C42 H42A 0.9700 . ?
C42 H42B 0.9700 . ?
C42 C43 1.490(6) . ?
C43 H43A 0.9600 . ?
C43 H43B 0.9600 . ?
C43 H43C 0.9600 . ?
C44 H44A 0.9700 . ?
C44 H44B 0.9700 . ?
C44 C45 1.508(6) . ?
C45 H45A 0.9600 . ?
C45 H45B 0.9600 . ?
C45 H45C 0.9600 . ?
O50 C50 1.264(4) . ?
C50 N50 1.312(4) . ?
N50 C51 1.342(4) . ?
C51 S50 1.750(4) . ?
C51 N51 1.321(4) . ?
N51 C54 1.466(5) . ?
N51 C52A 1.503(8) . ?
N51 C52B 1.58(2) . ?
C54 H54A 0.9700 . ?
C54 H54B 0.9700 . ?
C54 C55 1.516(7) . ?
C55 H55A 0.9600 . ?
C55 H55B 0.9600 . ?
C55 H55C 0.9600 . ?
N61 C62 1.337(4) . ?
N61 C66 1.341(4) . ?
C62 C63 1.394(5) . ?
C62 C70 1.509(5) . ?
C63 H63 0.9300 . ?
C63 C64 1.360(5) . ?
C64 H64 0.9300 . ?
C64 C65 1.387(4) . ?
C65 H65 0.9300 . ?
C65 C66 1.389(5) . ?
C66 C80 1.512(4) . ?
O70 C70 1.263(4) . ?
C70 N70 1.320(4) . ?
N70 C71 1.335(4) . ?
C71 S70 1.749(4) . ?
C71 N71 1.333(4) . ?
N71 C74 1.482(5) . ?
N71 C72 1.484(4) . ?
C74 H74A 0.9700 . ?
C74 H74B 0.9700 . ?
C74 C75 1.499(6) . ?
C75 H75A 0.9600 . ?
C75 H75B 0.9600 . ?
C75 H75C 0.9600 . ?
C72 H72A 0.9700 . ?
C72 H72B 0.9700 . ?
C72 C73 1.508(6) . ?
C73 H73A 0.9600 . ?
C73 H73B 0.9600 . ?
C73 H73C 0.9600 . ?
O80 C80 1.257(4) . ?
C80 N80 1.320(4) . ?
N80 C81 1.349(4) . ?
C81 S80 1.750(4) . ?
C81 N81 1.324(4) . ?
N81 C82 1.469(4) . ?
N81 C84 1.477(4) . ?
C82 H82A 0.9700 . ?
C82 H82B 0.9700 . ?
C82 C83 1.505(6) . ?
C83 H83A 0.9600 . ?
C83 H83B 0.9600 . ?
C83 H83C 0.9600 . ?
C84 H84A 0.9700 . ?
C84 H84B 0.9700 . ?
C84 C85 1.515(6) . ?
C85 H85A 0.9600 . ?
C85 H85B 0.9600 . ?
C85 H85C 0.9600 . ?
F1 PA 1.422(12) . ?
C52A H52A 0.9700 . ?
C52A H52B 0.9700 . ?
C52A C53A 1.512(12) . ?
C53A H53A 0.9600 . ?
C53A H53B 0.9600 . ?
C53A H53C 0.9600 . ?
C52B H52C 0.9700 . ?
C52B H52D 0.9700 . ?
C52B C53B 1.42(2) . ?
C53B H53D 0.9600 . ?
C53B H53E 0.9600 . ?
C53B H53F 0.9600 . ?
F3 PA 1.531(10) . ?
F4 PA 1.661(9) . ?
F5 PA 1.605(9) . ?
F6 PA 1.426(8) . ?
F2 PA 1.595(13) . ?
PA F5A 1.352(15) . ?
PA F6A 1.514(13) . ?
PA F3A 1.681(9) . ?
PA F2A 1.521(10) . ?
PA F4A 1.690(11) . ?
PA F1A 1.545(8) . ?
C1_1 H1A_1 0.9600 . ?
C1_1 H1B_1 0.9600 . ?
C1_1 H1C_1 0.9600 . ?
C1_1 C2_1 1.610(13) . ?
C2_1 C3_1 1.437(11) . ?
C2_1 C7_1 1.401(10) . ?
C3_1 H3_1 0.9300 . ?
C3_1 C4_1 1.358(10) . ?
C4_1 H4_1 0.9300 . ?
C4_1 C5_1 1.412(10) . ?
C5_1 H5_1 0.9300 . ?
C5_1 C6_1 1.380(10) . ?
C6_1 H6_1 0.9300 . ?
C6_1 C7_1 1.419(10) . ?
C7_1 H7_1 0.9300 . ?
C1_2 H1A_2 0.9600 . ?
C1_2 H1B_2 0.9600 . ?
C1_2 H1C_2 0.9600 . ?
C1_2 C2_2 1.602(18) . ?
C2_2 C3_2 1.402(13) . ?
C2_2 C7_2 1.421(13) . ?
C3_2 H3_2 0.9300 . ?
C3_2 C4_2 1.433(13) . ?
C4_2 H4_2 0.9300 . ?
C4_2 C5_2 1.373(12) . ?
C5_2 H5_2 0.9300 . ?
C5_2 C6_2 1.417(12) . ?
C6_2 H6_2 0.9300 . ?
C6_2 C7_2 1.390(13) . ?
C7_2 H7_2 0.9300 . ?

loop_
_geom_hbond_atom_site_label_D
_geom_hbond_atom_site_label_H
_geom_hbond_atom_site_label_A
_geom_hbond_distance_DH
_geom_hbond_distance_HA
_geom_hbond_distance_DA
_geom_hbond_angle_DHA
_geom_hbond_site_symmetry_A
_geom_hbond_publ_flag
N HB N61 0.85 2.26 3.005(4) 146.4 . yes
N HB O70 0.85 2.46 2.867(3) 110.3 . yes
N HC N31 0.85 2.18 3.002(4) 164.1 . yes
N HC O50 0.85 2.25 2.784(3) 121.4 . yes
N HD O10 0.97(4) 1.92(4) 2.891(4) 173(3) . yes
N HA N01 0.80(4) 2.50(4) 2.915(4) 114(3) . yes
N HA O20 0.80(4) 2.15(4) 2.945(3) 172(4) . yes

loop_
_geom_torsion_atom_site_label_1
_geom_torsion_atom_site_label_2
_geom_torsion_atom_site_label_3
_geom_torsion_atom_site_label_4
_geom_torsion
_geom_torsion_site_symmetry_1
_geom_torsion_site_symmetry_2
_geom_torsion_site_symmetry_3
_geom_torsion_site_symmetry_4
_geom_torsion_publ_flag
In1 O10 C10 C02 141.0(2) . . . . ?
In1 O10 C10 N10 -41.8(5) . . . . ?
In1 O40 C40 C32 168.2(2) . . . . ?
In1 O40 C40 N40 -16.2(6) . . . . ?
In1 O70 C70 C62 169.4(2) . . . . ?
In1 O70 C70 N70 -14.6(5) . . . . ?
In2 O20 C20 C06 -142.7(2) . . . . ?
In2 O20 C20 N20 39.4(5) . . . . ?
In2 O50 C50 C36 -171.5(2) . . . . ?
In2 O50 C50 N50 12.0(5) . . . . ?
In2 O80 C80 C66 -173.8(2) . . . . ?
In2 O80 C80 N80 10.2(6) . . . . ?
N01 C02 C03 C04 1.5(6) . . . . ?
N01 C02 C10 O10 7.7(5) . . . . ?
N01 C02 C10 N10 -169.9(3) . . . . ?
N01 C06 C20 O20 -4.1(5) . . . . ?
N01 C06 C20 N20 174.0(3) . . . . ?
C02 N01 C06 C05 -0.1(5) . . . . ?
C02 N01 C06 C20 176.2(3) . . . . ?
C02 C03 C04 C05 -0.2(6) . . . . ?
C02 C10 N10 C11 -172.1(3) . . . . ?
C03 C02 C10 O10 -170.8(3) . . . . ?
C03 C02 C10 N10 11.7(5) . . . . ?
C03 C04 C05 C06 -1.1(6) . . . . ?
C04 C05 C06 N01 1.3(6) . . . . ?
C04 C05 C06 C20 -174.9(3) . . . . ?
C05 C06 C20 O20 172.2(3) . . . . ?
C05 C06 C20 N20 -9.6(5) . . . . ?
C06 N01 C02 C03 -1.3(5) . . . . ?
C06 N01 C02 C10 -179.7(3) . . . . ?
C06 C20 N20 C21 164.6(3) . . . . ?
O10 C10 N10 C11 10.6(6) . . . . ?
C10 C02 C03 C04 179.9(3) . . . . ?
C10 N10 C11 S10 55.6(4) . . . . ?
C10 N10 C11 N11 -132.5(4) . . . . ?
N10 C11 S10 In1 -62.8(3) . . . . ?
N10 C11 N11 C12 -177.4(3) . . . . ?
N10 C11 N11 C14 4.8(5) . . . . ?
C11 N11 C12 C13 98.7(5) . . . . ?
C11 N11 C14 C15 84.7(5) . . . . ?
S10 C11 N11 C12 -5.3(5) . . . . ?
S10 C11 N11 C14 176.9(3) . . . . ?
N11 C11 S10 In1 125.5(3) . . . . ?
C12 N11 C14 C15 -93.2(4) . . . . ?
C14 N11 C12 C13 -83.5(5) . . . . ?
O20 C20 N20 C21 -17.5(6) . . . . ?
C20 N20 C21 S20 -45.1(5) . . . . ?
C20 N20 C21 N21 143.9(4) . . . . ?
N20 C21 S20 In2 59.7(3) . . . . ?
N20 C21 N21 C22 172.7(3) . . . . ?
N20 C21 N21 C24 -7.9(5) . . . . ?
C21 N21 C22 C23 95.9(5) . . . . ?
C21 N21 C24 C25 -80.1(5) . . . . ?
S20 C21 N21 C22 1.3(5) . . . . ?
S20 C21 N21 C24 -179.2(3) . . . . ?
N21 C21 S20 In2 -129.7(3) . . . . ?
C22 N21 C24 C25 99.4(4) . . . . ?
C24 N21 C22 C23 -83.5(5) . . . . ?
N31 C32 C33 C34 -0.3(6) . . . . ?
N31 C32 C40 O40 -1.6(5) . . . . ?
N31 C32 C40 N40 -177.9(3) . . . . ?
N31 C36 C50 O50 -1.4(5) . . . . ?
N31 C36 C50 N50 175.5(3) . . . . ?
C32 N31 C36 C35 0.2(5) . . . . ?
C32 N31 C36 C50 177.1(3) . . . . ?
C32 C33 C34 C35 1.0(6) . . . . ?
C32 C40 N40 C41 -170.9(3) . . . . ?
C33 C32 C40 O40 -179.5(3) . . . . ?
C33 C32 C40 N40 4.2(5) . . . . ?
C33 C34 C35 C36 -1.0(6) . . . . ?
C34 C35 C36 N31 0.4(6) . . . . ?
C34 C35 C36 C50 -176.3(3) . . . . ?
C35 C36 C50 O50 175.5(3) . . . . ?
C35 C36 C50 N50 -7.6(5) . . . . ?
C36 N31 C32 C33 -0.3(5) . . . . ?
C36 N31 C32 C40 -178.2(3) . . . . ?
C36 C50 N50 C51 166.3(3) . . . . ?
O40 C40 N40 C41 13.4(6) . . . . ?
C40 C32 C33 C34 177.5(3) . . . . ?
C40 N40 C41 S40 39.3(5) . . . . ?
C40 N40 C41 N41 -146.6(4) . . . . ?
N40 C41 S40 In1 -62.6(3) . . . . ?
N40 C41 N41 C42 -172.5(3) . . . . ?
N40 C41 N41 C44 3.4(5) . . . . ?
C41 N41 C42 C43 -99.0(5) . . . . ?
C41 N41 C44 C45 77.8(4) . . . . ?
S40 C41 N41 C42 1.9(5) . . . . ?
S40 C41 N41 C44 177.7(3) . . . . ?
N41 C41 S40 In1 123.5(3) . . . . ?
C42 N41 C44 C45 -106.1(4) . . . . ?
C44 N41 C42 C43 85.1(4) . . . . ?
O50 C50 N50 C51 -17.2(6) . . . . ?
C50 N50 C51 S50 -34.5(5) . . . . ?
C50 N50 C51 N51 152.7(4) . . . . ?
N50 C51 S50 In2 63.3(3) . . . . ?
N50 C51 N51 C54 -5.6(5) . . . . ?
N50 C51 N51 C52A 165.6(5) . . . . ?
N50 C51 N51 C52B -154.0(9) . . . . ?
C51 N51 C54 C55 -77.4(5) . . . . ?
C51 N51 C52A C53A 111.8(7) . . . . ?
C51 N51 C52B C53B -111.3(10) . . . . ?
S50 C51 N51 C54 -178.8(3) . . . . ?
S50 C51 N51 C52A -7.6(6) . . . . ?
S50 C51 N51 C52B 32.8(10) . . . . ?
N51 C51 S50 In2 -124.2(3) . . . . ?
C54 N51 C52A C53A -77.0(8) . . . . ?
C54 N51 C52B C53B 97.4(11) . . . . ?
N61 C62 C63 C64 -1.8(6) . . . . ?
N61 C62 C70 O70 -22.2(4) . . . . ?
N61 C62 C70 N70 161.2(3) . . . . ?
N61 C66 C80 O80 16.5(5) . . . . ?
N61 C66 C80 N80 -166.9(3) . . . . ?
C62 N61 C66 C65 -2.6(5) . . . . ?
C62 N61 C66 C80 176.9(3) . . . . ?
C62 C63 C64 C65 -1.6(6) . . . . ?
C62 C70 N70 C71 -164.1(3) . . . . ?
C63 C62 C70 O70 159.8(3) . . . . ?
C63 C62 C70 N70 -16.9(5) . . . . ?
C63 C64 C65 C66 2.7(5) . . . . ?
C64 C65 C66 N61 -0.7(5) . . . . ?
C64 C65 C66 C80 179.9(3) . . . . ?
C65 C66 C80 O80 -164.0(3) . . . . ?
C65 C66 C80 N80 12.6(5) . . . . ?
C66 N61 C62 C63 3.8(5) . . . . ?
C66 N61 C62 C70 -174.2(3) . . . . ?
C66 C80 N80 C81 165.8(3) . . . . ?
O70 C70 N70 C71 19.8(6) . . . . ?
C70 C62 C63 C64 176.1(3) . . . . ?
C70 N70 C71 S70 25.3(5) . . . . ?
C70 N70 C71 N71 -163.1(3) . . . . ?
N70 C71 S70 In1 -53.0(3) . . . . ?
N70 C71 N71 C74 -1.9(5) . . . . ?
N70 C71 N71 C72 -179.4(3) . . . . ?
C71 N71 C74 C75 -80.8(4) . . . . ?
C71 N71 C72 C73 -92.4(5) . . . . ?
S70 C71 N71 C74 170.3(3) . . . . ?
S70 C71 N71 C72 -7.1(5) . . . . ?
N71 C71 S70 In1 135.7(3) . . . . ?
C74 N71 C72 C73 90.0(4) . . . . ?
C72 N71 C74 C75 96.9(4) . . . . ?
O80 C80 N80 C81 -18.2(6) . . . . ?
C80 N80 C81 S80 -29.1(5) . . . . ?
C80 N80 C81 N81 158.0(3) . . . . ?
N80 C81 S80 In2 58.3(3) . . . . ?
N80 C81 N81 C82 173.6(3) . . . . ?
N80 C81 N81 C84 -0.9(5) . . . . ?
C81 N81 C82 C83 97.9(5) . . . . ?
C81 N81 C84 C85 84.3(4) . . . . ?
S80 C81 N81 C82 0.4(5) . . . . ?
S80 C81 N81 C84 -174.2(3) . . . . ?
N81 C81 S80 In2 -129.0(3) . . . . ?
C82 N81 C84 C85 -90.7(4) . . . . ?
C84 N81 C82 C83 -87.3(5) . . . . ?
C52A N51 C54 C55 111.3(6) . . . . ?
C52B N51 C54 C55 75.7(9) . . . . ?
C1_1 C2_1 C3_1 C4_1 179.7(12) . . . . ?
C1_1 C2_1 C7_1 C6_1 -179.9(12) . . . . ?
C2_1 C3_1 C4_1 C5_1 -3(2) . . . . ?
C3_1 C2_1 C7_1 C6_1 0.9(18) . . . . ?
C3_1 C4_1 C5_1 C6_1 8(2) . . . . ?
C4_1 C5_1 C6_1 C7_1 -8(3) . . . . ?
C5_1 C6_1 C7_1 C2_1 3(2) . . . . ?
C7_1 C2_1 C3_1 C4_1 -1.2(18) . . . . ?
C1_2 C2_2 C3_2 C4_2 179.3(19) . . . . ?
C1_2 C2_2 C7_2 C6_2 179(2) . . . . ?
C2_2 C3_2 C4_2 C5_2 -2(4) . . . . ?
C3_2 C2_2 C7_2 C6_2 0(4) . . . . ?
C3_2 C4_2 C5_2 C6_2 7(4) . . . . ?
C4_2 C5_2 C6_2 C7_2 -8(5) . . . . ?
C5_2 C6_2 C7_2 C2_2 4(4) . . . . ?
C7_2 C2_2 C3_2 C4_2 -1(3) . . . . ?
